data_7053101
loop_
_publ_author_name
'Tian, Hui'
'Zhu, Yan-Yu'
'Sun, Zhen-Gang'
'Tong, Fei'
'Zhu, Jiang'
'Chu, Wei'
'Sun, Shou-Hui'
'Zheng, Ming-Jing'

_publ_section_title
;
 Mixed-solvothermal synthesis, structures, luminescent and surface
 photovoltage properties of four new transition metal diphosphonates with
 a 3D supramolecular structure
;
_journal_issue 1
_journal_name_full 'New Journal of Chemistry'
_journal_page_first 212
_journal_paper_doi 10.1039/c2nj40737j
_journal_volume 37
_journal_year 2013
_chemical_formula_sum 'C15 H58 N4 O24 P6 Zn'
_chemical_formula_weight 929.84
_chemical_name_systematic
;
?
;
_space_group_IT_number 167
_symmetry_cell_setting rhombohedral
_symmetry_space_group_name_Hall '-R 3 2"c'
_symmetry_space_group_name_H-M 'R -3 c :H'
_atom_sites_solution_hydrogens geom
_atom_sites_solution_primary direct
_atom_sites_solution_secondary difmap
_audit_creation_method SHELXL-97
_cell_angle_alpha 90.00
_cell_angle_beta 90.00
_cell_angle_gamma 120.00
_cell_formula_units_Z 12
_cell_length_a 16.6344(15)
_cell_length_b 16.6344(15)
_cell_length_c 51.382(7)
_cell_measurement_reflns_used 2418
_cell_measurement_temperature 293(2)
_cell_measurement_theta_max 20.11
_cell_measurement_theta_min 2.38
_cell_volume 12313(2)
_computing_cell_refinement 'Bruker SMART'
_computing_data_collection 'Bruker SMART'
_computing_data_reduction 'Bruker SHELXTL'
_computing_molecular_graphics 'Bruker SHELXTL'
_computing_publication_material 'Bruker SHELXTL'
_computing_structure_refinement 'SHELXL-97 (Sheldrick, 1997)'
_computing_structure_solution 'SHELXS-97 (Sheldrick, 1990)'
_diffrn_ambient_temperature 293(2)
_diffrn_measured_fraction_theta_full 1.000
_diffrn_measured_fraction_theta_max 1.000
_diffrn_measurement_device_type 'Smart Apex II CCD'
_diffrn_measurement_method 'omega scans'
_diffrn_radiation_monochromator graphite
_diffrn_radiation_source 'fine-focus sealed tube'
_diffrn_radiation_type MoK\a
_diffrn_radiation_wavelength 0.71073
_diffrn_reflns_av_R_equivalents 0.0697
_diffrn_reflns_av_sigmaI/netI 0.0386
_diffrn_reflns_limit_h_max 11
_diffrn_reflns_limit_h_min -19
_diffrn_reflns_limit_k_max 19
_diffrn_reflns_limit_k_min -17
_diffrn_reflns_limit_l_max 58
_diffrn_reflns_limit_l_min -60
_diffrn_reflns_number 17851
_diffrn_reflns_theta_full 24.56
_diffrn_reflns_theta_max 24.56
_diffrn_reflns_theta_min 2.12
_diffrn_standards_decay_% 0
_diffrn_standards_interval_count 0
_diffrn_standards_interval_time 0
_diffrn_standards_number 0
_exptl_absorpt_coefficient_mu 0.915
_exptl_absorpt_correction_T_max 0.7766
_exptl_absorpt_correction_T_min 0.6804
_exptl_absorpt_correction_type empirical
_exptl_absorpt_process_details sadabs
_exptl_crystal_colour colourless
_exptl_crystal_density_diffrn 1.505
_exptl_crystal_density_method 'not measured'
_exptl_crystal_description block
_exptl_crystal_F_000 5856
_exptl_crystal_size_max 0.46
_exptl_crystal_size_mid 0.36
_exptl_crystal_size_min 0.29
_refine_diff_density_max 1.412
_refine_diff_density_min -0.580
_refine_diff_density_rms 0.089
_refine_ls_extinction_method none
_refine_ls_goodness_of_fit_ref 1.061
_refine_ls_hydrogen_treatment constr
_refine_ls_matrix_type full
_refine_ls_number_parameters 151
_refine_ls_number_reflns 2300
_refine_ls_number_restraints 13
_refine_ls_restrained_S_all 1.129
_refine_ls_R_factor_all 0.0769
_refine_ls_R_factor_gt 0.0531
_refine_ls_shift/su_max 0.001
_refine_ls_shift/su_mean 0.000
_refine_ls_structure_factor_coef Fsqd
_refine_ls_weighting_details 'calc w=1/[\s^2^(Fo^2^)+(0.0742P)^2^+99.2249P] where P=(Fo^2^+2Fc^2^)/3'
_refine_ls_weighting_scheme calc
_refine_ls_wR_factor_gt 0.1458
_refine_ls_wR_factor_ref 0.1617
_reflns_number_gt 1659
_reflns_number_total 2300
_reflns_threshold_expression >2sigma(I)
_cod_data_source_file c2nj40737j.txt
_cod_data_source_block 0827g
_cod_depositor_comments
;
The following automatic conversions were performed:

'_symmetry_cell_setting' value 'Rhombohedral' changed to
'rhombohedral' according to
/home/saulius/struct/CIF-dictionaries/cif_core.dic dictionary named
'cif_core.dic' version 2.4.2 from 2011-04-26.

Automatic conversion script
Id: cif_fix_values 1891 2012-01-12 08:04:46Z andrius 
;
_cod_original_sg_symbol_H-M 'R-3c '
_cod_database_code 7053101

loop_
_symmetry_equiv_pos_as_xyz
'x, y, z'
'-y, x-y, z'
'-x+y, -x, z'
'y, x, -z+1/2'
'x-y, -y, -z+1/2'
'-x, -x+y, -z+1/2'
'x+2/3, y+1/3, z+1/3'
'-y+2/3, x-y+1/3, z+1/3'
'-x+y+2/3, -x+1/3, z+1/3'
'y+2/3, x+1/3, -z+5/6'
'x-y+2/3, -y+1/3, -z+5/6'
'-x+2/3, -x+y+1/3, -z+5/6'
'x+1/3, y+2/3, z+2/3'
'-y+1/3, x-y+2/3, z+2/3'
'-x+y+1/3, -x+2/3, z+2/3'
'y+1/3, x+2/3, -z+7/6'
'x-y+1/3, -y+2/3, -z+7/6'
'-x+1/3, -x+y+2/3, -z+7/6'
'-x, -y, -z'
'y, -x+y, -z'
'x-y, x, -z'
'-y, -x, z-1/2'
'-x+y, y, z-1/2'
'x, x-y, z-1/2'
'-x+2/3, -y+1/3, -z+1/3'
'y+2/3, -x+y+1/3, -z+1/3'
'x-y+2/3, x+1/3, -z+1/3'
'-y+2/3, -x+1/3, z-1/6'
'-x+y+2/3, y+1/3, z-1/6'
'x+2/3, x-y+1/3, z-1/6'
'-x+1/3, -y+2/3, -z+2/3'
'y+1/3, -x+y+2/3, -z+2/3'
'x-y+1/3, x+2/3, -z+2/3'
'-y+1/3, -x+2/3, z+1/6'
'-x+y+1/3, y+2/3, z+1/6'
'x+1/3, x-y+2/3, z+1/6'

loop_
_atom_site_label
_atom_site_type_symbol
_atom_site_fract_x
_atom_site_fract_y
_atom_site_fract_z
_atom_site_U_iso_or_equiv
_atom_site_adp_type
_atom_site_occupancy
_atom_site_symmetry_multiplicity
_atom_site_calc_flag
_atom_site_refinement_flags
Zn1 Zn 0.3333 0.6667 0.045296(19) 0.0301(3) Uani 1 3 d S
P1 P 0.44577(10) 0.55930(10) 0.02621(3) 0.0400(4) Uani 1 1 d .
P2 P 0.52614(10) 0.68782(10) 0.07285(3) 0.0377(4) Uani 1 1 d .
O1 O 0.3772(3) 0.5923(3) 0.02340(7) 0.0461(10) Uani 1 1 d .
O2 O 0.3936(3) 0.4530(3) 0.02019(8) 0.0542(12) Uani 1 1 d .
H2A H 0.4252 0.4411 0.0104 0.081 Uiso 1 1 calc R
O3 O 0.5318(3) 0.6100(3) 0.00935(8) 0.0511(11) Uani 1 1 d .
O4 O 0.3978(3) 0.5079(3) 0.07508(8) 0.0459(10) Uani 1 1 d .
H4D H 0.4107 0.4816 0.0864 0.069 Uiso 1 1 calc R
O5 O 0.6050(3) 0.7529(3) 0.05397(7) 0.0448(10) Uani 1 1 d .
H5D H 0.6551 0.7627 0.0597 0.067 Uiso 1 1 calc R
O6 O 0.5628(3) 0.6925(3) 0.10003(7) 0.0494(11) Uani 1 1 d .
O7 O 0.4476(3) 0.7084(2) 0.07132(7) 0.0386(9) Uani 1 1 d .
C1 C 0.4799(4) 0.5689(4) 0.06071(12) 0.0399(13) Uani 1 1 d .
C2 C 0.5495(5) 0.5360(5) 0.06450(15) 0.0621(19) Uani 1 1 d .
H2B H 0.5239 0.4739 0.0579 0.093 Uiso 1 1 calc R
H2C H 0.5630 0.5368 0.0827 0.093 Uiso 1 1 calc R
H2D H 0.6056 0.5764 0.0553 0.093 Uiso 1 1 calc R
C3 C 0.5157(8) 0.7633(7) -0.02666(19) 0.107(3) Uani 1 1 d .
H3A H 0.4530 0.7158 -0.0231 0.160 Uiso 1 1 d R
H3B H 0.5419 0.7418 -0.0397 0.160 Uiso 1 1 d R
H3C H 0.5160 0.8179 -0.0329 0.160 Uiso 1 1 d R
C4 C 0.6676(7) 0.8585(7) -0.0060(2) 0.129(4) Uani 1 1 d .
H4A H 0.6995 0.8709 0.0103 0.194 Uiso 1 1 d R
H4B H 0.6696 0.9140 -0.0122 0.194 Uiso 1 1 d R
H4C H 0.6971 0.8387 -0.0185 0.194 Uiso 1 1 d R
C5 C 0.4236(9) 0.7571(8) 0.1310(2) 0.165(5) Uani 1 1 d DU
H5A H 0.4779 0.7555 0.1254 0.247 Uiso 1 1 d R
H5B H 0.4229 0.7597 0.1497 0.247 Uiso 1 1 d R
H5C H 0.4246 0.8109 0.1239 0.247 Uiso 1 1 d R
N1 N 0.5716(5) 0.7872(4) -0.00269(14) 0.0743(19) Uani 1 1 d .
H1B H 0.5703 0.7356 0.0031 0.089 Uiso 1 1 d R
H1A H 0.5457 0.8065 0.0093 0.089 Uiso 1 1 d R
N2 N 0.3333 0.6667 0.1214(2) 0.105(5) Uani 1 3 d SD
H2F H 0.3333 0.6667 0.1039 0.125 Uiso 1 3 d SR
O1W O 0.3627(6) 0.3876(5) 0.11785(15) 0.152(3) Uani 1 1 d U
H1WA H 0.3163 0.3337 0.1155 0.227 Uiso 1 1 d R
H1WB H 0.4124 0.3869 0.1144 0.227 Uiso 1 1 d R

loop_
_atom_site_aniso_label
_atom_site_aniso_U_11
_atom_site_aniso_U_22
_atom_site_aniso_U_33
_atom_site_aniso_U_23
_atom_site_aniso_U_13
_atom_site_aniso_U_12
Zn1 0.0276(4) 0.0276(4) 0.0351(6) 0.000 0.000 0.0138(2)
P1 0.0352(8) 0.0325(8) 0.0529(10) -0.0034(7) 0.0088(7) 0.0173(7)
P2 0.0293(8) 0.0345(8) 0.0484(9) 0.0019(6) -0.0046(6) 0.0152(7)
O1 0.052(3) 0.053(3) 0.044(2) -0.0108(19) -0.0037(18) 0.035(2)
O2 0.041(2) 0.036(2) 0.078(3) -0.009(2) 0.020(2) 0.014(2)
O3 0.051(3) 0.037(2) 0.063(3) 0.0001(19) 0.022(2) 0.020(2)
O4 0.042(2) 0.041(2) 0.057(2) 0.0183(19) 0.0078(19) 0.022(2)
O5 0.031(2) 0.043(2) 0.054(2) 0.0080(19) -0.0027(18) 0.0138(18)
O6 0.038(2) 0.052(3) 0.050(2) 0.0059(19) -0.0084(18) 0.016(2)
O7 0.032(2) 0.035(2) 0.050(2) -0.0071(17) -0.0093(17) 0.0187(17)
C1 0.027(3) 0.034(3) 0.060(4) 0.006(3) 0.006(3) 0.016(3)
C2 0.050(4) 0.052(4) 0.098(5) 0.007(4) 0.001(4) 0.035(3)
C3 0.136(9) 0.112(8) 0.091(7) 0.021(6) 0.033(7) 0.076(8)
C4 0.095(8) 0.084(7) 0.179(12) 0.018(7) 0.044(8) 0.023(6)
C5 0.201(10) 0.151(9) 0.097(7) -0.007(6) 0.029(7) 0.054(7)
N1 0.089(5) 0.059(4) 0.086(5) 0.020(3) 0.037(4) 0.045(4)
N2 0.138(8) 0.138(8) 0.037(6) 0.000 0.000 0.069(4)
O1W 0.140(6) 0.114(5) 0.155(6) 0.046(5) -0.031(5) 0.029(5)

loop_
_atom_type_symbol
_atom_type_description
_atom_type_scat_dispersion_real
_atom_type_scat_dispersion_imag
_atom_type_scat_source
C C 0.0033 0.0016 'International Tables Vol C Tables 4.2.6.8 and 6.1.1.4'
H H 0.0000 0.0000 'International Tables Vol C Tables 4.2.6.8 and 6.1.1.4'
N N 0.0061 0.0033 'International Tables Vol C Tables 4.2.6.8 and 6.1.1.4'
O O 0.0106 0.0060 'International Tables Vol C Tables 4.2.6.8 and 6.1.1.4'
P P 0.1023 0.0942 'International Tables Vol C Tables 4.2.6.8 and 6.1.1.4'
Zn Zn 0.2839 1.4301 'International Tables Vol C Tables 4.2.6.8 and 6.1.1.4'

loop_
_geom_angle_atom_site_label_1
_geom_angle_atom_site_label_2
_geom_angle_atom_site_label_3
_geom_angle
_geom_angle_site_symmetry_1
_geom_angle_site_symmetry_3
O1 Zn1 O1 92.94(16) 3_565 2_665
O1 Zn1 O1 92.94(16) 3_565 .
O1 Zn1 O1 92.94(16) 2_665 .
O1 Zn1 O7 91.12(15) 3_565 2_665
O1 Zn1 O7 90.70(14) 2_665 2_665
O1 Zn1 O7 174.40(16) . 2_665
O1 Zn1 O7 90.70(14) 3_565 3_565
O1 Zn1 O7 174.40(16) 2_665 3_565
O1 Zn1 O7 91.12(15) . 3_565
O7 Zn1 O7 84.97(15) 2_665 3_565
O1 Zn1 O7 174.40(16) 3_565 .
O1 Zn1 O7 91.12(15) 2_665 .
O1 Zn1 O7 90.70(14) . .
O7 Zn1 O7 84.97(15) 2_665 .
O7 Zn1 O7 84.97(15) 3_565 .
O1 P1 O3 114.8(2) . .
O1 P1 O2 107.5(2) . .
O3 P1 O2 110.6(2) . .
O1 P1 C1 108.6(2) . .
O3 P1 C1 109.7(3) . .
O2 P1 C1 105.1(2) . .
O7 P2 O6 114.2(2) . .
O7 P2 O5 109.5(2) . .
O6 P2 O5 111.3(2) . .
O7 P2 C1 106.4(2) . .
O6 P2 C1 108.1(3) . .
O5 P2 C1 107.0(2) . .
P1 O1 Zn1 137.0(2) . .
P1 O2 H2A 109.5 . .
C1 O4 H4D 109.5 . .
P2 O5 H5D 109.5 . .
P2 O7 Zn1 133.6(2) . .
O4 C1 C2 107.9(5) . .
O4 C1 P2 109.0(4) . .
C2 C1 P2 111.1(4) . .
O4 C1 P1 106.9(4) . .
C2 C1 P1 110.4(4) . .
P2 C1 P1 111.4(3) . .
C1 C2 H2B 109.5 . .
C1 C2 H2C 109.5 . .
H2B C2 H2C 109.5 . .
C1 C2 H2D 109.5 . .
H2B C2 H2D 109.5 . .
H2C C2 H2D 109.5 . .
N1 C3 H3A 110.0 . .
N1 C3 H3B 109.9 . .
H3A C3 H3B 109.5 . .
N1 C3 H3C 108.6 . .
H3A C3 H3C 109.5 . .
H3B C3 H3C 109.4 . .
N1 C4 H4A 109.7 . .
N1 C4 H4B 108.7 . .
H4A C4 H4B 109.5 . .
N1 C4 H4C 110.0 . .
H4A C4 H4C 109.5 . .
H4B C4 H4C 109.5 . .
N2 C5 H5A 109.9 . .
N2 C5 H5B 109.2 . .
H5A C5 H5B 109.5 . .
N2 C5 H5C 109.4 . .
H5A C5 H5C 109.4 . .
H5B C5 H5C 109.5 . .
C4 N1 C3 114.3(8) . .
C4 N1 H1B 108.2 . .
C3 N1 H1B 108.0 . .
C4 N1 H1A 108.6 . .
C3 N1 H1A 108.7 . .
H1B N1 H1A 109.0 . .
C5 N2 C5 110.7(6) 2_665 .
C5 N2 C5 110.7(6) 2_665 3_565
C5 N2 C5 110.7(6) . 3_565
C5 N2 H2F 108.2 2_665 .
C5 N2 H2F 108.2 . .
C5 N2 H2F 108.2 3_565 .
H1WA O1W H1WB 109.5 . .

loop_
_geom_bond_atom_site_label_1
_geom_bond_atom_site_label_2
_geom_bond_distance
_geom_bond_site_symmetry_2
Zn1 O1 2.057(4) 3_565
Zn1 O1 2.057(4) 2_665
Zn1 O1 2.057(4) .
Zn1 O7 2.137(4) 2_665
Zn1 O7 2.136(4) 3_565
Zn1 O7 2.137(4) .
P1 O1 1.499(4) .
P1 O3 1.517(4) .
P1 O2 1.562(4) .
P1 C1 1.844(6) .
P2 O7 1.509(4) .
P2 O6 1.510(4) .
P2 O5 1.554(4) .
P2 C1 1.837(6) .
O2 H2A 0.8200 .
O4 C1 1.433(6) .
O4 H4D 0.8200 .
O5 H5D 0.8200 .
C1 C2 1.521(8) .
C2 H2B 0.9600 .
C2 H2C 0.9600 .
C2 H2D 0.9600 .
C3 N1 1.473(12) .
C3 H3A 0.9599 .
C3 H3B 0.9603 .
C3 H3C 0.9601 .
C4 N1 1.447(11) .
C4 H4A 0.9600 .
C4 H4B 0.9600 .
C4 H4C 0.9598 .
C5 N2 1.582(9) .
C5 H5A 0.9603 .
C5 H5B 0.9597 .
C5 H5C 0.9600 .
N1 H1B 0.9000 .
N1 H1A 0.8995 .
N2 C5 1.582(9) 2_665
N2 C5 1.582(9) 3_565
N2 H2F 0.8997 .
O1W H1WA 0.8499 .
O1W H1WB 0.8500 .
